data_8104892
loop_
_publ_author_name
'Manana, Pholani'
'Hosten, Eric C.'
'Betz, Richard'

_publ_section_title
;
 Crystal structure of benzenesulphonic acid
;
_journal_issue 1
_journal_name_full 'Zeitschrift f\"ur Kristallographie - New Crystal Structures'
_journal_page_first 97
_journal_page_last 99
_journal_paper_doi 10.1515/ncrs-2020-0391
_journal_volume 236
_journal_year 2021
_chemical_formula_moiety 'C6 H6 O3 S'
_chemical_formula_sum 'C6 H6 O3 S'
_chemical_formula_weight 158.17
_chemical_name_common 'benzenesulphonic acid'
_chemical_name_systematic 'benzenesulphonic acid'
_space_group_IT_number 29
_space_group_name_Hall 'P 2c -2ac'
_space_group_name_H-M_alt 'P c a 21'
_symmetry_cell_setting orthorhombic
_symmetry_Int_Tables_number 29
_symmetry_space_group_name_Hall 'P 2c -2ac'
_symmetry_space_group_name_H-M 'P c a 21'
_atom_sites_solution_hydrogens geom
_atom_sites_solution_primary direct
_atom_sites_solution_secondary difmap
_cell_angle_alpha 90.00
_cell_angle_beta 90.00
_cell_angle_gamma 90.00
_cell_formula_units_Z 8
_cell_length_a 15.3524(8)
_cell_length_b 5.7180(3)
_cell_length_c 15.3395(9)
_cell_measurement_reflns_used 7058
_cell_measurement_temperature 200(2)
_cell_measurement_theta_max 28.26
_cell_measurement_theta_min 2.66
_cell_volume 1346.58(13)
_computing_cell_refinement 'SAINT (Bruker, 2010)'
_computing_data_collection 'APEX2 (Bruker, 2010)'
_computing_data_reduction SAINT
_computing_molecular_graphics 'ORTEP3 (Farrugia, 2012), Mercury (Macrae et al., 2008)'
_computing_publication_material 'SHELXL-97, PLATON (Spek, 2009)'
_computing_structure_refinement 'SHELXL-97 (Sheldrick, 2015)'
_computing_structure_solution 'SHELXS-97 (Sheldrick, 2015)'
_diffrn_ambient_temperature 200(2)
_diffrn_measured_fraction_theta_full 1.000
_diffrn_measured_fraction_theta_max 1.000
_diffrn_measurement_device_type 'Bruker APEX-II CCD'
_diffrn_measurement_method '\f and \w scans'
_diffrn_radiation_monochromator graphite
_diffrn_radiation_source 'fine-focus sealed tube'
_diffrn_radiation_type MoK\a
_diffrn_radiation_wavelength 0.71073
_diffrn_reflns_av_R_equivalents 0.0181
_diffrn_reflns_av_sigmaI/netI 0.0200
_diffrn_reflns_limit_h_max 20
_diffrn_reflns_limit_h_min -14
_diffrn_reflns_limit_k_max 7
_diffrn_reflns_limit_k_min -7
_diffrn_reflns_limit_l_max 20
_diffrn_reflns_limit_l_min -20
_diffrn_reflns_number 12225
_diffrn_reflns_theta_full 28.26
_diffrn_reflns_theta_max 28.26
_diffrn_reflns_theta_min 2.65
_exptl_absorpt_coefficient_mu 0.417
_exptl_absorpt_correction_T_max 1.0000
_exptl_absorpt_correction_T_min 0.9288
_exptl_absorpt_correction_type numerical
_exptl_absorpt_process_details
;                                                              
SADABS (Bruker, 2008)                                          
;
_exptl_crystal_colour colourless
_exptl_crystal_density_diffrn 1.560
_exptl_crystal_density_method 'not measured'
_exptl_crystal_description block
_exptl_crystal_F_000 656
_exptl_crystal_size_max 0.59
_exptl_crystal_size_mid 0.388
_exptl_crystal_size_min 0.309
_refine_diff_density_max 0.229
_refine_diff_density_min -0.259
_refine_diff_density_rms 0.041
_refine_ls_abs_structure_details
;                                                                          
Flack, H. D. (1983)                                                        
<i>Acta Cryst.</i> A<b>39</b>, 882--892.                                   
;
_refine_ls_abs_structure_Flack 0.02(5)
_refine_ls_extinction_method none
_refine_ls_goodness_of_fit_ref 1.048
_refine_ls_hydrogen_treatment constr
_refine_ls_matrix_type full
_refine_ls_number_parameters 183
_refine_ls_number_reflns 3347
_refine_ls_number_restraints 1
_refine_ls_restrained_S_all 1.048
_refine_ls_R_factor_all 0.0286
_refine_ls_R_factor_gt 0.0253
_refine_ls_shift/su_max 0.000
_refine_ls_shift/su_mean 0.000
_refine_ls_structure_factor_coef Fsqd
_refine_ls_weighting_details 'calc w=1/[\s^2^(Fo^2^)+(0.0423P)^2^+0.0651P] where P=(Fo^2^+2Fc^2^)/3'
_refine_ls_weighting_scheme calc
_refine_ls_wR_factor_gt 0.0645
_refine_ls_wR_factor_ref 0.0663
_reflns_number_gt 3131
_reflns_number_total 3347
_reflns_threshold_expression >2sigma(I)
_cod_data_source_file suppl_j_ncrs-2020-0391_suppl.cif
_cod_data_source_block I
_cod_depositor_comments
;
The following automatic conversions were performed:

data item '_symmetry_cell_setting' value 'Orthorhombic' was changed
to 'orthorhombic' in accordance with the built-in table derived from
the CIF Core dictionary named 'cif_core.dic' version 2.4.5 last
updated on 2014-11-21.

Automatic conversion script
Id: cif_fix_values 8738 2021-04-28 16:35:53Z antanas 
;
_cod_original_sg_symbol_H-M 'Pca2(1) '
_cod_database_code 8104892
_iucr_geom_bonds_special_details
;                                                              
<i>C<i>~g~(1) is the centroid of carbon atoms...               
;

loop_
_symmetry_equiv_pos_as_xyz
'x, y, z'
'-x, -y, z+1/2'
'-x+1/2, y, z+1/2'
'x+1/2, -y, z'

loop_
_atom_site_label
_atom_site_type_symbol
_atom_site_fract_x
_atom_site_fract_y
_atom_site_fract_z
_atom_site_U_iso_or_equiv
_atom_site_adp_type
_atom_site_occupancy
_atom_site_symmetry_multiplicity
_atom_site_calc_flag
_atom_site_refinement_flags
_atom_site_disorder_assembly
_atom_site_disorder_group
S1 S 0.48937(2) 0.62083(7) 0.34964(2) 0.02512(9) Uani 1 1 d . . .
O11 O 0.50174(8) 0.4325(2) 0.42190(9) 0.0332(3) Uani 1 1 d . . .
H11 H 0.5013 0.4972 0.4711 0.050 Uiso 1 1 calc R . .
O12 O 0.54553(7) 0.8141(2) 0.36461(10) 0.0405(3) Uani 1 1 d . . .
O13 O 0.49883(9) 0.4937(3) 0.26923(9) 0.0379(3) Uani 1 1 d . . .
C11 C 0.38057(9) 0.7068(3) 0.36070(10) 0.0230(3) Uani 1 1 d . . .
C12 C 0.36157(12) 0.9151(3) 0.40372(11) 0.0314(3) Uani 1 1 d . . .
H12 H 0.4067 1.0141 0.4244 0.038 Uiso 1 1 calc R . .
C13 C 0.27448(13) 0.9737(3) 0.41539(14) 0.0417(4) Uani 1 1 d . . .
H13 H 0.2597 1.1161 0.4437 0.050 Uiso 1 1 calc R . .
C14 C 0.20903(12) 0.8264(3) 0.38613(13) 0.0414(4) Uani 1 1 d . . .
H14 H 0.1498 0.8667 0.3958 0.050 Uiso 1 1 calc R . .
C15 C 0.22926(11) 0.6220(3) 0.34316(14) 0.0393(4) Uani 1 1 d . . .
H15 H 0.1840 0.5234 0.3224 0.047 Uiso 1 1 calc R . .
C16 C 0.31577(11) 0.5597(3) 0.33011(10) 0.0300(3) Uani 1 1 d . . .
H16 H 0.3302 0.4186 0.3007 0.036 Uiso 1 1 calc R . .
S2 S 0.44735(2) 0.12395(6) 0.10434(3) 0.02456(9) Uani 1 1 d . . .
O21 O 0.47898(8) 0.0830(2) 0.19929(8) 0.0338(3) Uani 1 1 d . . .
H21 H 0.4850 0.2124 0.2245 0.051 Uiso 1 1 calc R . .
O22 O 0.45204(9) -0.0971(2) 0.06195(11) 0.0402(3) Uani 1 1 d . . .
O23 O 0.49545(7) 0.3180(2) 0.06858(8) 0.0321(3) Uani 1 1 d . . .
C21 C 0.33755(9) 0.2066(3) 0.11598(9) 0.0231(3) Uani 1 1 d . . .
C22 C 0.28188(11) 0.0537(3) 0.15878(12) 0.0318(4) Uani 1 1 d . . .
H22 H 0.3033 -0.0882 0.1828 0.038 Uiso 1 1 calc R . .
C23 C 0.19454(11) 0.1112(3) 0.16581(13) 0.0390(4) Uani 1 1 d . . .
H23 H 0.1558 0.0091 0.1955 0.047 Uiso 1 1 calc R . .
C24 C 0.16355(11) 0.3163(4) 0.12983(12) 0.0388(4) Uani 1 1 d . . .
H24 H 0.1033 0.3531 0.1339 0.047 Uiso 1 1 calc R . .
C25 C 0.21970(12) 0.4685(3) 0.08784(12) 0.0360(4) Uani 1 1 d . . .
H25 H 0.1980 0.6097 0.0635 0.043 Uiso 1 1 calc R . .
C26 C 0.30836(11) 0.4152(3) 0.08110(11) 0.0297(4) Uani 1 1 d . . .
H26 H 0.3475 0.5198 0.0532 0.036 Uiso 1 1 calc R . .

loop_
_atom_site_aniso_label
_atom_site_aniso_U_11
_atom_site_aniso_U_22
_atom_site_aniso_U_33
_atom_site_aniso_U_23
_atom_site_aniso_U_13
_atom_site_aniso_U_12
S1 0.02121(16) 0.0305(2) 0.02367(17) -0.00285(15) 0.00041(15) -0.00185(14)
O11 0.0330(6) 0.0351(6) 0.0315(6) 0.0015(5) -0.0046(5) 0.0046(5)
O12 0.0312(6) 0.0450(7) 0.0453(8) -0.0003(6) 0.0003(5) -0.0146(5)
O13 0.0342(6) 0.0503(8) 0.0294(6) -0.0101(6) 0.0050(5) 0.0037(6)
C11 0.0228(6) 0.0243(7) 0.0218(7) 0.0024(6) 0.0011(5) 0.0001(6)
C12 0.0386(9) 0.0229(7) 0.0326(8) -0.0019(6) 0.0052(7) -0.0007(7)
C13 0.0490(11) 0.0297(9) 0.0466(10) 0.0032(8) 0.0146(9) 0.0130(8)
C14 0.0303(8) 0.0478(11) 0.0462(10) 0.0127(9) 0.0071(8) 0.0136(8)
C15 0.0241(8) 0.0512(10) 0.0426(11) 0.0044(9) -0.0017(8) -0.0039(7)
C16 0.0271(8) 0.0292(8) 0.0335(9) -0.0025(7) 0.0003(6) -0.0017(7)
S2 0.02395(16) 0.02546(18) 0.02426(16) -0.00312(15) 0.00070(14) 0.00004(14)
O21 0.0331(6) 0.0376(7) 0.0308(6) 0.0046(5) -0.0055(5) 0.0022(5)
O22 0.0383(7) 0.0310(7) 0.0513(8) -0.0142(6) 0.0031(6) 0.0018(5)
O23 0.0300(5) 0.0380(6) 0.0284(6) 0.0005(5) 0.0028(5) -0.0079(5)
C21 0.0237(6) 0.0237(7) 0.0219(7) -0.0036(6) -0.0003(5) -0.0005(6)
C22 0.0282(8) 0.0308(8) 0.0366(9) 0.0072(7) -0.0008(7) -0.0013(7)
C23 0.0275(8) 0.0458(11) 0.0437(10) 0.0071(8) 0.0048(7) -0.0082(8)
C24 0.0248(8) 0.0496(11) 0.0420(10) -0.0061(8) -0.0006(7) 0.0052(8)
C25 0.0367(9) 0.0295(8) 0.0419(11) 0.0015(7) -0.0034(8) 0.0088(7)
C26 0.0318(8) 0.0258(8) 0.0316(9) 0.0030(6) 0.0001(6) -0.0017(6)

loop_
_atom_type_symbol
_atom_type_description
_atom_type_scat_dispersion_real
_atom_type_scat_dispersion_imag
_atom_type_scat_source
C C 0.0033 0.0016 'International Tables Vol C Tables 4.2.6.8 and 6.1.1.4'
H H 0.0000 0.0000 'International Tables Vol C Tables 4.2.6.8 and 6.1.1.4'
O O 0.0106 0.0060 'International Tables Vol C Tables 4.2.6.8 and 6.1.1.4'
S S 0.1246 0.1234 'International Tables Vol C Tables 4.2.6.8 and 6.1.1.4'

loop_
_geom_angle_atom_site_label_1
_geom_angle_atom_site_label_2
_geom_angle_atom_site_label_3
_geom_angle
_geom_angle_site_symmetry_1
_geom_angle_site_symmetry_3
O12 S1 O13 118.05(9) . .
O12 S1 O11 110.43(8) . .
O13 S1 O11 104.38(8) . .
O12 S1 C11 110.21(7) . .
O13 S1 C11 108.75(8) . .
O11 S1 C11 103.99(7) . .
S1 O11 H11 109.5 . .
C16 C11 C12 121.99(15) . .
C16 C11 S1 118.84(12) . .
C12 C11 S1 119.09(12) . .
C13 C12 C11 117.96(17) . .
C13 C12 H12 121.0 . .
C11 C12 H12 121.0 . .
C14 C13 C12 120.61(17) . .
C14 C13 H13 119.7 . .
C12 C13 H13 119.7 . .
C15 C14 C13 120.48(16) . .
C15 C14 H14 119.8 . .
C13 C14 H14 119.8 . .
C14 C15 C16 120.14(17) . .
C14 C15 H15 119.9 . .
C16 C15 H15 119.9 . .
C11 C16 C15 118.82(16) . .
C11 C16 H16 120.6 . .
C15 C16 H16 120.6 . .
O22 S2 O23 118.94(8) . .
O22 S2 O21 106.19(8) . .
O23 S2 O21 108.23(7) . .
O22 S2 C21 109.47(8) . .
O23 S2 C21 108.82(7) . .
O21 S2 C21 104.17(7) . .
S2 O21 H21 109.5 . .
C26 C21 C22 121.83(15) . .
C26 C21 S2 120.21(12) . .
C22 C21 S2 117.94(12) . .
C23 C22 C21 118.91(16) . .
C23 C22 H22 120.5 . .
C21 C22 H22 120.5 . .
C24 C23 C22 120.28(16) . .
C24 C23 H23 119.9 . .
C22 C23 H23 119.9 . .
C23 C24 C25 120.37(16) . .
C23 C24 H24 119.8 . .
C25 C24 H24 119.8 . .
C24 C25 C26 120.23(16) . .
C24 C25 H25 119.9 . .
C26 C25 H25 119.9 . .
C21 C26 C25 118.36(16) . .
C21 C26 H26 120.8 . .
C25 C26 H26 120.8 . .

loop_
_geom_bond_atom_site_label_1
_geom_bond_atom_site_label_2
_geom_bond_distance
_geom_bond_site_symmetry_2
S1 O12 1.4202(13) .
S1 O13 1.4391(13) .
S1 O11 1.5571(13) .
S1 C11 1.7494(14) .
O11 H11 0.8400 .
C11 C16 1.385(2) .
C11 C12 1.393(2) .
C12 C13 1.390(3) .
C12 H12 0.9500 .
C13 C14 1.386(3) .
C13 H13 0.9500 .
C14 C15 1.377(3) .
C14 H14 0.9500 .
C15 C16 1.390(2) .
C15 H15 0.9500 .
C16 H16 0.9500 .
S2 O22 1.4235(12) .
S2 O23 1.4413(12) .
S2 O21 1.5531(13) .
S2 C21 1.7599(15) .
O21 H21 0.8400 .
C21 C26 1.382(2) .
C21 C22 1.388(2) .
C22 C23 1.385(3) .
C22 H22 0.9500 .
C23 C24 1.381(3) .
C23 H23 0.9500 .
C24 C25 1.384(3) .
C24 H24 0.9500 .
C25 C26 1.399(2) .
C25 H25 0.9500 .
C26 H26 0.9500 .

loop_
_geom_hbond_atom_site_label_D
_geom_hbond_atom_site_label_H
_geom_hbond_atom_site_label_A
_geom_hbond_distance_DH
_geom_hbond_distance_HA
_geom_hbond_distance_DA
_geom_hbond_angle_DHA
_geom_hbond_site_symmetry_A
O11 H11 O23 0.84 1.83 2.6645(19) 170.7 2_665
O21 H21 O13 0.84 1.76 2.5996(19) 175.5 .
C14 H14 O12 0.95 2.47 3.261(2) 140.2 4_475
C13 H13 <i>C<i>~g~(2) 0.95 2.88 3.610(2) 134.00 3_565

loop_
_geom_torsion_atom_site_label_1
_geom_torsion_atom_site_label_2
_geom_torsion_atom_site_label_3
_geom_torsion_atom_site_label_4
_geom_torsion
_geom_torsion_site_symmetry_1
_geom_torsion_site_symmetry_2
_geom_torsion_site_symmetry_3
_geom_torsion_site_symmetry_4
O12 S1 C11 C16 165.80(12) . . . .
O13 S1 C11 C16 34.95(14) . . . .
O11 S1 C11 C16 -75.84(13) . . . .
O12 S1 C11 C12 -17.32(16) . . . .
O13 S1 C11 C12 -148.18(13) . . . .
O11 S1 C11 C12 101.04(14) . . . .
C16 C11 C12 C13 -0.1(3) . . . .
S1 C11 C12 C13 -176.91(14) . . . .
C11 C12 C13 C14 1.0(3) . . . .
C12 C13 C14 C15 -1.5(3) . . . .
C13 C14 C15 C16 1.1(3) . . . .
C12 C11 C16 C15 -0.3(2) . . . .
S1 C11 C16 C15 176.53(14) . . . .
C14 C15 C16 C11 -0.2(3) . . . .
O22 S2 C21 C26 -122.54(14) . . . .
O23 S2 C21 C26 8.97(15) . . . .
O21 S2 C21 C26 124.24(13) . . . .
O22 S2 C21 C22 55.75(15) . . . .
O23 S2 C21 C22 -172.74(13) . . . .
O21 S2 C21 C22 -57.46(14) . . . .
C26 C21 C22 C23 0.7(3) . . . .
S2 C21 C22 C23 -177.61(15) . . . .
C21 C22 C23 C24 0.7(3) . . . .
C22 C23 C24 C25 -1.2(3) . . . .
C23 C24 C25 C26 0.3(3) . . . .
C22 C21 C26 C25 -1.5(2) . . . .
S2 C21 C26 C25 176.70(13) . . . .
C24 C25 C26 C21 1.0(3) . . . .
